data_4328007
loop_
_publ_author_name
'Thomas Z\"oller'
'Christina Dietz'
'Ljuba Iovkova-Berends'
'Olga Karsten'
'Gerrit Bradtm\"oller'
'Ann-Kristin Wiegand'
'Yu Wang'
'Viatcheslav Jouikov'
'Klaus Jurkschat'

_publ_contact_author_address
;
    Lehrstuhl f\"ur Anorganische Chemie II
    Technische Universi\"at Dortmund
    44221 Dortmund
    Deutschland
;
_publ_contact_author_email klaus.jurkschat@tu-dortmund.de
_publ_contact_author_name 'Klaus Jurkschat'
_publ_section_title
;
 Novel Stannatranes of the Type N(CH2CMe2O)3SnX (X = OR, SR, OC(O)R,
 SP(S)Ph2, Halogen). Synthesis, Molecular Structures, and Electrochemical
 Properties
;
_journal_name_full 'Inorganic Chemistry'
_journal_page_first 1041
_journal_page_last 1056
_journal_paper_doi 10.1021/ic202179e
_journal_volume 51
_journal_year 2012
_chemical_formula_moiety 'C22 H37 N O4 Sn'
_chemical_formula_sum 'C22 H37 N O4 Sn'
_chemical_formula_weight 498.22
_chemical_name_systematic
;
1-(4-tert-Butylphenolato)-(2,8,9-trioxa-5-aza-3,3,7,7,10,10-hexamethyl-
stannatricyclo[3.3.3.01.5]undecane
;
_space_group_IT_number 19
_symmetry_cell_setting orthorhombic
_symmetry_space_group_name_Hall 'P 2ac 2ab'
_symmetry_space_group_name_H-M 'P 21 21 21'
_atom_sites_solution_hydrogens geom
_atom_sites_solution_primary direct
_atom_sites_solution_secondary difmap
_audit_creation_method SHELXL-97
_cell_angle_alpha 90.00
_cell_angle_beta 90.00
_cell_angle_gamma 90.00
_cell_formula_units_Z 4
_cell_length_a 12.8404(8)
_cell_length_b 13.2495(12)
_cell_length_c 13.7056(10)
_cell_measurement_reflns_used 3304
_cell_measurement_temperature 173(2)
_cell_measurement_theta_max 28.8927
_cell_measurement_theta_min 2.1336
_cell_volume 2331.7(3)
_computing_cell_refinement 'CrysAlisPro, Oxford Diffraction Ltd., Version 1.171.33.55''
_computing_data_collection 'CrysAlisPro, Oxford Diffraction Ltd., Version 1.171.33.55''
_computing_data_reduction 'CrysAlisPro, Oxford Diffraction Ltd., Version 1.171.33.55''
_computing_molecular_graphics 'SHELXP-97 (Sheldrick, 1997)'
_computing_publication_material 'enCIFer Version 1.3'
_computing_structure_refinement 'SHELXL-97 (Sheldrick, 1997)'
_computing_structure_solution 'SHELXS-97 (Sheldrick, 1990)'
_diffrn_ambient_temperature 173(2)
_diffrn_measured_fraction_theta_full 0.999
_diffrn_measured_fraction_theta_max 0.999
_diffrn_measurement_device 'Xcalibur2 CCD Diffractometer'
_diffrn_measurement_method '\w und \y scan'
_diffrn_radiation_monochromator graphite
_diffrn_radiation_source 'fine-focus sealed tube'
_diffrn_radiation_type MoK\a
_diffrn_radiation_wavelength 0.71073
_diffrn_reflns_av_R_equivalents 0.0519
_diffrn_reflns_av_sigmaI/netI 0.1312
_diffrn_reflns_limit_h_max 15
_diffrn_reflns_limit_h_min -15
_diffrn_reflns_limit_k_max 16
_diffrn_reflns_limit_k_min -15
_diffrn_reflns_limit_l_max 16
_diffrn_reflns_limit_l_min -14
_diffrn_reflns_number 10407
_diffrn_reflns_theta_full 25.50
_diffrn_reflns_theta_max 25.50
_diffrn_reflns_theta_min 2.14
_exptl_absorpt_coefficient_mu 1.121
_exptl_absorpt_correction_T_max 1.00000
_exptl_absorpt_correction_T_min 0.98340
_exptl_absorpt_correction_type multi-scan
_exptl_absorpt_process_details
;
CrysAlisPro, Oxford Diffraction Ltd.,
Version 1.171.33.55 (release 05-01-2010 CrysAlis171 .NET)
(compiled Jan  5 2010,16:28:46)
empirical absorption correction using spherical harmonics,
 implemented in SCALE3 ABSPACK scaling algorithm.
;
_exptl_crystal_colour colourless
_exptl_crystal_density_diffrn 1.419
_exptl_crystal_description column
_exptl_crystal_F_000 1032
_exptl_crystal_size_max 0.28
_exptl_crystal_size_mid 0.07
_exptl_crystal_size_min 0.03
_refine_diff_density_max 0.485
_refine_diff_density_min -0.353
_refine_diff_density_rms 0.070
_refine_ls_abs_structure_details 'Flack H D (1983), Acta Cryst. A39, 876-881'
_refine_ls_abs_structure_Flack -0.019(17)
_refine_ls_extinction_method none
_refine_ls_goodness_of_fit_ref 0.644
_refine_ls_hydrogen_treatment constr
_refine_ls_matrix_type full
_refine_ls_number_parameters 262
_refine_ls_number_reflns 4283
_refine_ls_number_restraints 0
_refine_ls_restrained_S_all 0.644
_refine_ls_R_factor_all 0.0529
_refine_ls_R_factor_gt 0.0304
_refine_ls_shift/su_max 0.001
_refine_ls_shift/su_mean 0.000
_refine_ls_structure_factor_coef Fsqd
_refine_ls_weighting_details 'calc w=1/[\s^2^(Fo^2^)+(0.0004P)^2^+0.0000P] where P=(Fo^2^+2Fc^2^)/3'
_refine_ls_weighting_scheme calc
_refine_ls_wR_factor_gt 0.0309
_refine_ls_wR_factor_ref 0.0325
_reflns_number_gt 2979
_reflns_number_total 4283
_reflns_threshold_expression >2sigma(I)
_cod_data_source_file ic202179e_si_001_03.cif
_cod_data_source_block 1060
_cod_database_code 4328007

loop_
_symmetry_equiv_pos_as_xyz
'x, y, z'
'-x+1/2, -y, z+1/2'
'-x, y+1/2, -z+1/2'
'x+1/2, -y+1/2, -z'

loop_
_atom_site_label
_atom_site_type_symbol
_atom_site_fract_x
_atom_site_fract_y
_atom_site_fract_z
_atom_site_U_iso_or_equiv
_atom_site_adp_type
_atom_site_occupancy
_atom_site_symmetry_multiplicity
_atom_site_calc_flag
_atom_site_refinement_flags
Sn1 Sn 0.77823(2) 0.18867(3) 0.07055(2) 0.02099(7) Uani 1 1 d .
N1 N 0.6252(2) 0.2525(3) 0.0176(2) 0.0222(10) Uani 1 1 d .
O1 O 0.79147(18) 0.3229(2) 0.13141(14) 0.0296(7) Uani 1 1 d .
O2 O 0.80839(12) 0.1846(2) -0.07065(16) 0.0229(6) Uani 1 1 d .
O3 O 0.68667(16) 0.0861(2) 0.12934(17) 0.0283(8) Uani 1 1 d .
O4 O 0.91147(18) 0.1355(2) 0.12100(18) 0.0234(8) Uani 1 1 d .
C11 C 0.7243(3) 0.3978(3) 0.0916(3) 0.0300(11) Uani 1 1 d .
C12 C 0.6183(3) 0.3539(3) 0.0637(3) 0.0283(12) Uani 1 1 d .
H12A H 0.5755 0.3491 0.1218 0.034 Uiso 1 1 calc R
H12B H 0.5841 0.3998 0.0188 0.034 Uiso 1 1 calc R
C13 C 0.7074(3) 0.4783(3) 0.1688(3) 0.0414(13) Uani 1 1 d .
H13A H 0.6801 0.4476 0.2269 0.062 Uiso 1 1 calc R
H13B H 0.6590 0.5276 0.1450 0.062 Uiso 1 1 calc R
H13C H 0.7726 0.5104 0.1834 0.062 Uiso 1 1 calc R
C14 C 0.7812(3) 0.4469(3) 0.0032(2) 0.0382(11) Uani 1 1 d .
H14A H 0.7936 0.3967 -0.0459 0.057 Uiso 1 1 calc R
H14B H 0.8465 0.4746 0.0245 0.057 Uiso 1 1 calc R
H14C H 0.7387 0.4998 -0.0234 0.057 Uiso 1 1 calc R
C21 C 0.7162(3) 0.1813(4) -0.1318(2) 0.0236(9) Uani 1 1 d .
C22 C 0.6348(2) 0.2564(3) -0.0901(2) 0.0250(12) Uani 1 1 d .
H22A H 0.6541 0.3243 -0.1093 0.030 Uiso 1 1 calc R
H22B H 0.5674 0.2418 -0.1188 0.030 Uiso 1 1 calc R
C23 C 0.7482(3) 0.2213(3) -0.2326(2) 0.0447(17) Uani 1 1 d .
H23A H 0.7703 0.2902 -0.2268 0.067 Uiso 1 1 calc R
H23B H 0.6898 0.2175 -0.2762 0.067 Uiso 1 1 calc R
H23C H 0.8044 0.1812 -0.2577 0.067 Uiso 1 1 calc R
C24 C 0.6785(3) 0.0730(3) -0.1368(2) 0.0334(13) Uani 1 1 d .
H24A H 0.6663 0.0483 -0.0719 0.050 Uiso 1 1 calc R
H24B H 0.7304 0.0321 -0.1681 0.050 Uiso 1 1 calc R
H24C H 0.6149 0.0701 -0.1735 0.050 Uiso 1 1 calc R
C31 C 0.5815(3) 0.1190(4) 0.1432(3) 0.0331(14) Uani 1 1 d .
C32 C 0.5460(2) 0.1798(4) 0.0543(3) 0.0286(11) Uani 1 1 d .
H32A H 0.5283 0.1333 0.0022 0.034 Uiso 1 1 calc R
H32B H 0.4833 0.2167 0.0713 0.034 Uiso 1 1 calc R
C33 C 0.5139(3) 0.0249(4) 0.1520(3) 0.0414(17) Uani 1 1 d .
H33A H 0.5359 -0.0138 0.2075 0.062 Uiso 1 1 calc R
H33B H 0.5209 -0.0151 0.0940 0.062 Uiso 1 1 calc R
H33C H 0.4424 0.0444 0.1601 0.062 Uiso 1 1 calc R
C34 C 0.5748(2) 0.1792(4) 0.2381(2) 0.0455(14) Uani 1 1 d .
H34A H 0.5934 0.1366 0.2920 0.068 Uiso 1 1 calc R
H34B H 0.5050 0.2036 0.2468 0.068 Uiso 1 1 calc R
H34C H 0.6219 0.2354 0.2351 0.068 Uiso 1 1 calc R
C41 C 0.9447(3) 0.0401(4) 0.1096(3) 0.0186(11) Uani 1 1 d .
C42 C 1.0209(3) 0.0023(4) 0.1707(3) 0.0249(13) Uani 1 1 d .
H42A H 1.0439 0.0424 0.2221 0.030 Uiso 1 1 calc R
C43 C 1.0640(3) -0.0907(4) 0.1591(3) 0.0243(12) Uani 1 1 d .
H43A H 1.1152 -0.1121 0.2023 0.029 Uiso 1 1 calc R
C44 C 1.0330(3) -0.1544(3) 0.0840(3) 0.0242(11) Uani 1 1 d .
C45 C 0.9546(3) -0.1181(4) 0.0246(3) 0.0302(13) Uani 1 1 d .
H45A H 0.9302 -0.1590 -0.0255 0.036 Uiso 1 1 calc R
C46 C 0.9110(3) -0.0235(4) 0.0365(3) 0.0288(13) Uani 1 1 d .
H46A H 0.8583 -0.0025 -0.0054 0.035 Uiso 1 1 calc R
C47 C 1.0797(3) -0.2582(3) 0.0668(3) 0.0290(11) Uani 1 1 d .
C48 C 1.1199(3) -0.2682(3) -0.0375(3) 0.0499(17) Uani 1 1 d .
H48A H 1.1746 -0.2201 -0.0482 0.075 Uiso 1 1 calc R
H48B H 1.0640 -0.2557 -0.0824 0.075 Uiso 1 1 calc R
H48C H 1.1464 -0.3352 -0.0474 0.075 Uiso 1 1 calc R
C49 C 1.1723(3) -0.2800(4) 0.1349(3) 0.0595(17) Uani 1 1 d .
H49A H 1.1499 -0.2751 0.2016 0.089 Uiso 1 1 calc R
H49B H 1.2266 -0.2318 0.1231 0.089 Uiso 1 1 calc R
H49C H 1.1981 -0.3468 0.1226 0.089 Uiso 1 1 calc R
C50 C 0.9967(3) -0.3388(4) 0.0850(3) 0.0557(15) Uani 1 1 d .
H50A H 0.9684 -0.3306 0.1493 0.083 Uiso 1 1 calc R
H50B H 1.0275 -0.4046 0.0793 0.083 Uiso 1 1 calc R
H50C H 0.9420 -0.3319 0.0377 0.083 Uiso 1 1 calc R

loop_
_atom_site_aniso_label
_atom_site_aniso_U_11
_atom_site_aniso_U_22
_atom_site_aniso_U_33
_atom_site_aniso_U_23
_atom_site_aniso_U_13
_atom_site_aniso_U_12
Sn1 0.01504(10) 0.02544(15) 0.02249(13) -0.0019(2) -0.00023(16) 0.0021(2)
N1 0.0162(18) 0.027(3) 0.023(2) -0.0037(18) -0.0057(16) 0.006(2)
O1 0.0275(14) 0.0230(19) 0.0383(15) -0.0026(15) -0.0079(12) 0.005(2)
O2 0.0166(12) 0.0295(16) 0.0227(12) -0.001(2) 0.0011(12) 0.0042(15)
O3 0.0138(16) 0.039(3) 0.0324(17) 0.0070(15) 0.0040(11) 0.0015(15)
O4 0.0228(16) 0.018(2) 0.0295(18) -0.0116(15) -0.0090(12) 0.0063(16)
C11 0.026(2) 0.029(3) 0.035(3) -0.011(2) -0.012(3) 0.019(3)
C12 0.027(2) 0.029(3) 0.029(3) -0.008(3) -0.001(2) 0.015(2)
C13 0.037(3) 0.037(4) 0.051(3) -0.017(2) -0.010(3) 0.014(3)
C14 0.038(2) 0.028(3) 0.049(3) 0.005(2) -0.007(3) -0.007(3)
C21 0.0224(18) 0.033(3) 0.0155(19) 0.003(2) 0.001(2) 0.012(4)
C22 0.026(2) 0.035(3) 0.015(3) 0.005(2) -0.0063(18) -0.004(2)
C23 0.040(3) 0.064(5) 0.030(3) -0.001(2) 0.001(2) 0.016(3)
C24 0.034(3) 0.033(4) 0.033(3) -0.007(2) -0.0087(19) 0.002(3)
C31 0.017(2) 0.056(5) 0.026(3) 0.008(3) 0.006(2) -0.002(3)
C32 0.0144(17) 0.043(3) 0.028(3) -0.005(3) 0.0041(18) -0.001(3)
C33 0.040(3) 0.051(5) 0.032(3) 0.005(3) 0.009(2) -0.003(3)
C34 0.033(2) 0.074(5) 0.030(3) -0.001(3) 0.0069(19) 0.008(4)
C41 0.018(2) 0.019(3) 0.019(3) 0.005(2) -0.0011(18) 0.001(2)
C42 0.025(3) 0.035(4) 0.015(3) 0.002(2) 0.004(2) 0.001(2)
C43 0.024(2) 0.031(4) 0.018(3) 0.003(2) -0.0072(19) 0.006(3)
C44 0.027(2) 0.025(3) 0.021(3) 0.007(2) 0.004(2) 0.003(2)
C45 0.042(3) 0.017(3) 0.032(3) -0.011(2) -0.006(2) -0.007(3)
C46 0.028(3) 0.031(4) 0.027(3) 0.001(2) -0.0150(19) 0.002(3)
C47 0.037(2) 0.028(3) 0.022(2) 0.001(3) -0.007(3) 0.007(2)
C48 0.067(3) 0.046(4) 0.036(4) 0.008(2) 0.013(2) 0.021(3)
C49 0.079(3) 0.040(5) 0.059(3) -0.012(3) -0.035(3) 0.028(3)
C50 0.064(3) 0.039(4) 0.064(4) 0.002(3) 0.019(3) 0.017(3)

loop_
_atom_type_symbol
_atom_type_description
_atom_type_scat_dispersion_real
_atom_type_scat_dispersion_imag
_atom_type_scat_source
C C 0.0033 0.0016 'International Tables Vol C Tables 4.2.6.8 and 6.1.1.4'
H H 0.0000 0.0000 'International Tables Vol C Tables 4.2.6.8 and 6.1.1.4'
N N 0.0061 0.0033 'International Tables Vol C Tables 4.2.6.8 and 6.1.1.4'
O O 0.0106 0.0060 'International Tables Vol C Tables 4.2.6.8 and 6.1.1.4'
Sn Sn -0.6537 1.4246 'International Tables Vol C Tables 4.2.6.8 and 6.1.1.4'

loop_
_geom_angle_atom_site_label_1
_geom_angle_atom_site_label_2
_geom_angle_atom_site_label_3
_geom_angle
O3 Sn1 O1 120.06(11)
O3 Sn1 O2 119.97(11)
O1 Sn1 O2 114.97(11)
O3 Sn1 O4 97.33(12)
O1 Sn1 O4 95.68(11)
O2 Sn1 O4 99.42(9)
O3 Sn1 N1 82.56(11)
O1 Sn1 N1 82.72(12)
O2 Sn1 N1 82.29(10)
O4 Sn1 N1 178.05(12)
C22 N1 C12 113.3(3)
C22 N1 C32 114.6(3)
C12 N1 C32 113.6(3)
C22 N1 Sn1 105.1(2)
C12 N1 Sn1 104.7(2)
C32 N1 Sn1 104.1(2)
C11 O1 Sn1 114.5(2)
C21 O2 Sn1 114.01(15)
C31 O3 Sn1 114.0(3)
C41 O4 Sn1 124.8(3)
O1 C11 C13 107.9(3)
O1 C11 C12 111.7(3)
C13 C11 C12 108.4(4)
O1 C11 C14 107.7(3)
C13 C11 C14 108.4(4)
C12 C11 C14 112.5(3)
N1 C12 C11 113.4(3)
N1 C12 H12A 108.9
C11 C12 H12A 108.9
N1 C12 H12B 108.9
C11 C12 H12B 108.9
H12A C12 H12B 107.7
C11 C13 H13A 109.5
C11 C13 H13B 109.5
H13A C13 H13B 109.5
C11 C13 H13C 109.5
H13A C13 H13C 109.5
H13B C13 H13C 109.5
C11 C14 H14A 109.5
C11 C14 H14B 109.5
H14A C14 H14B 109.5
C11 C14 H14C 109.5
H14A C14 H14C 109.5
H14B C14 H14C 109.5
O2 C21 C24 108.4(3)
O2 C21 C23 106.9(3)
C24 C21 C23 111.8(3)
O2 C21 C22 108.5(3)
C24 C21 C22 114.1(3)
C23 C21 C22 106.8(3)
N1 C22 C21 113.5(3)
N1 C22 H22A 108.9
C21 C22 H22A 108.9
N1 C22 H22B 108.9
C21 C22 H22B 108.9
H22A C22 H22B 107.7
C21 C23 H23A 109.5
C21 C23 H23B 109.5
H23A C23 H23B 109.5
C21 C23 H23C 109.5
H23A C23 H23C 109.5
H23B C23 H23C 109.5
C21 C24 H24A 109.5
C21 C24 H24B 109.5
H24A C24 H24B 109.5
C21 C24 H24C 109.5
H24A C24 H24C 109.5
H24B C24 H24C 109.5
O3 C31 C33 107.4(4)
O3 C31 C34 109.0(3)
C33 C31 C34 109.2(3)
O3 C31 C32 109.6(3)
C33 C31 C32 108.9(4)
C34 C31 C32 112.7(4)
N1 C32 C31 113.9(3)
N1 C32 H32A 108.8
C31 C32 H32A 108.8
N1 C32 H32B 108.8
C31 C32 H32B 108.8
H32A C32 H32B 107.7
C31 C33 H33A 109.5
C31 C33 H33B 109.5
H33A C33 H33B 109.5
C31 C33 H33C 109.5
H33A C33 H33C 109.5
H33B C33 H33C 109.5
C31 C34 H34A 109.5
C31 C34 H34B 109.5
H34A C34 H34B 109.5
C31 C34 H34C 109.5
H34A C34 H34C 109.5
H34B C34 H34C 109.5
O4 C41 C46 124.0(4)
O4 C41 C42 119.7(4)
C46 C41 C42 116.2(4)
C43 C42 C41 123.0(4)
C43 C42 H42A 118.5
C41 C42 H42A 118.5
C42 C43 C44 121.4(4)
C42 C43 H43A 119.3
C44 C43 H43A 119.3
C45 C44 C43 115.7(4)
C45 C44 C47 120.8(4)
C43 C44 C47 123.5(4)
C44 C45 C46 122.8(4)
C44 C45 H45A 118.6
C46 C45 H45A 118.6
C41 C46 C45 120.8(4)
C41 C46 H46A 119.6
C45 C46 H46A 119.6
C44 C47 C48 111.0(4)
C44 C47 C50 109.3(3)
C48 C47 C50 109.1(4)
C44 C47 C49 112.4(4)
C48 C47 C49 106.9(3)
C50 C47 C49 108.0(4)
C47 C48 H48A 109.5
C47 C48 H48B 109.5
H48A C48 H48B 109.5
C47 C48 H48C 109.5
H48A C48 H48C 109.5
H48B C48 H48C 109.5
C47 C49 H49A 109.5
C47 C49 H49B 109.5
H49A C49 H49B 109.5
C47 C49 H49C 109.5
H49A C49 H49C 109.5
H49B C49 H49C 109.5
C47 C50 H50A 109.5
C47 C50 H50B 109.5
H50A C50 H50B 109.5
C47 C50 H50C 109.5
H50A C50 H50C 109.5
H50B C50 H50C 109.5

loop_
_geom_bond_atom_site_label_1
_geom_bond_atom_site_label_2
_geom_bond_distance
Sn1 O3 1.970(3)
Sn1 O1 1.972(3)
Sn1 O2 1.974(2)
Sn1 O4 1.975(2)
Sn1 N1 2.258(3)
N1 C22 1.483(4)
N1 C12 1.488(5)
N1 C32 1.489(5)
O1 C11 1.424(4)
O2 C21 1.451(3)
O3 C31 1.432(4)
O4 C41 1.343(5)
C11 C13 1.518(5)
C11 C12 1.528(5)
C11 C14 1.558(5)
C12 H12A 0.9700
C12 H12B 0.9700
C13 H13A 0.9600
C13 H13B 0.9600
C13 H13C 0.9600
C14 H14A 0.9600
C14 H14B 0.9600
C14 H14C 0.9600
C21 C24 1.515(6)
C21 C23 1.535(4)
C21 C22 1.553(5)
C22 H22A 0.9700
C22 H22B 0.9700
C23 H23A 0.9600
C23 H23B 0.9600
C23 H23C 0.9600
C24 H24A 0.9600
C24 H24B 0.9600
C24 H24C 0.9600
C31 C33 1.523(6)
C31 C34 1.528(6)
C31 C32 1.531(5)
C32 H32A 0.9700
C32 H32B 0.9700
C33 H33A 0.9600
C33 H33B 0.9600
C33 H33C 0.9600
C34 H34A 0.9600
C34 H34B 0.9600
C34 H34C 0.9600
C41 C46 1.378(5)
C41 C42 1.381(5)
C42 C43 1.360(6)
C42 H42A 0.9300
C43 C44 1.389(5)
C43 H43A 0.9300
C44 C45 1.381(5)
C44 C47 1.519(5)
C45 C46 1.382(6)
C45 H45A 0.9300
C46 H46A 0.9300
C47 C48 1.525(5)
C47 C50 1.530(5)
C47 C49 1.539(5)
C48 H48A 0.9600
C48 H48B 0.9600
C48 H48C 0.9600
C49 H49A 0.9600
C49 H49B 0.9600
C49 H49C 0.9600
C50 H50A 0.9600
C50 H50B 0.9600
C50 H50C 0.9600

loop_
_geom_torsion_atom_site_label_1
_geom_torsion_atom_site_label_2
_geom_torsion_atom_site_label_3
_geom_torsion_atom_site_label_4
_geom_torsion
O3 Sn1 N1 C22 -122.5(3)
O1 Sn1 N1 C22 115.7(3)
O2 Sn1 N1 C22 -0.8(2)
O4 Sn1 N1 C22 151(4)
O3 Sn1 N1 C12 117.8(3)
O1 Sn1 N1 C12 -4.0(2)
O2 Sn1 N1 C12 -120.5(3)
O4 Sn1 N1 C12 31(4)
O3 Sn1 N1 C32 -1.7(2)
O1 Sn1 N1 C32 -123.5(2)
O2 Sn1 N1 C32 120.0(2)
O4 Sn1 N1 C32 -88(4)
O3 Sn1 O1 C11 -95.0(3)
O2 Sn1 O1 C11 60.0(3)
O4 Sn1 O1 C11 163.1(3)
N1 Sn1 O1 C11 -18.0(3)
O3 Sn1 O2 C21 53.1(3)
O1 Sn1 O2 C21 -101.9(3)
O4 Sn1 O2 C21 157.3(3)
N1 Sn1 O2 C21 -23.7(3)
O1 Sn1 O3 C31 55.0(3)
O2 Sn1 O3 C31 -98.7(3)
O4 Sn1 O3 C31 155.9(2)
N1 Sn1 O3 C31 -22.1(2)
O3 Sn1 O4 C41 53.5(3)
O1 Sn1 O4 C41 174.8(3)
O2 Sn1 O4 C41 -68.6(3)
N1 Sn1 O4 C41 140(4)
Sn1 O1 C11 C13 155.6(3)
Sn1 O1 C11 C12 36.6(4)
Sn1 O1 C11 C14 -87.5(3)
C22 N1 C12 C11 -90.3(4)
C32 N1 C12 C11 136.7(3)
Sn1 N1 C12 C11 23.7(4)
O1 C11 C12 N1 -40.3(5)
C13 C11 C12 N1 -159.1(3)
C14 C11 C12 N1 81.0(4)
Sn1 O2 C21 C24 -81.9(3)
Sn1 O2 C21 C23 157.3(2)
Sn1 O2 C21 C22 42.5(4)
C12 N1 C22 C21 137.2(4)
C32 N1 C22 C21 -90.3(4)
Sn1 N1 C22 C21 23.4(4)
O2 C21 C22 N1 -43.2(4)
C24 C21 C22 N1 77.7(4)
C23 C21 C22 N1 -158.2(3)
Sn1 O3 C31 C33 159.3(2)
Sn1 O3 C31 C34 -82.6(4)
Sn1 O3 C31 C32 41.2(4)
C22 N1 C32 C31 138.1(4)
C12 N1 C32 C31 -89.5(4)
Sn1 N1 C32 C31 23.8(4)
O3 C31 C32 N1 -43.1(5)
C33 C31 C32 N1 -160.3(4)
C34 C31 C32 N1 78.4(4)
Sn1 O4 C41 C46 22.8(6)
Sn1 O4 C41 C42 -160.4(3)
O4 C41 C42 C43 -175.0(4)
C46 C41 C42 C43 2.0(6)
C41 C42 C43 C44 -0.2(7)
C42 C43 C44 C45 -1.6(6)
C42 C43 C44 C47 178.9(4)
C43 C44 C45 C46 1.7(6)
C47 C44 C45 C46 -178.9(4)
O4 C41 C46 C45 174.9(4)
C42 C41 C46 C45 -2.0(6)
C44 C45 C46 C41 0.1(6)
C45 C44 C47 C48 55.1(5)
C43 C44 C47 C48 -125.5(4)
C45 C44 C47 C50 -65.4(5)
C43 C44 C47 C50 114.1(4)
C45 C44 C47 C49 174.7(3)
C43 C44 C47 C49 -5.8(6)
